data_7713596
loop_
_publ_author_name
'Guo, Dianjun'
'Rajeshkumar, Thayalan'
'Zhu, Shan'
'Yuan, Qingbing'
'Hong, Dongjing'
'Zhou, Shuangliu'
'Zhu, Xiancui'
'Maron, Laurent'
'Wang, Shaowu'

_publ_section_title
;
 Aryl C--H bond functionalization with diphenyldiazomethane induced by
 rare-earth metal alkyl complexes
;
_journal_name_full 'Dalton Transactions'
_journal_paper_doi 10.1039/D3DT01714A
_journal_year 2023
_chemical_formula_moiety 'C69 H59 Lu N6 O'
_chemical_formula_sum 'C69 H58 Lu N6 O'
_chemical_formula_weight 1162.18
_space_group_crystal_system triclinic
_space_group_IT_number 2
_space_group_name_Hall '-P 1'
_space_group_name_H-M_alt 'P -1'
_atom_sites_solution_hydrogens geom
_atom_sites_solution_primary dual
_audit_creation_date 2022-05-07
_audit_creation_method
;
Olex2 1.3
(compiled 2020.11.12 svn.r5f609507 for OlexSys, GUI svn.r6408)
;
_audit_update_record
;
2022-08-13 deposited with the CCDC.	2023-07-19 downloaded from the CCDC.
;
_cell_angle_alpha 77.87(4)
_cell_angle_beta 86.86(9)
_cell_angle_gamma 64.85(4)
_cell_formula_units_Z 2
_cell_length_a 14.08(5)
_cell_length_b 16.13(6)
_cell_length_c 17.56(6)
_cell_measurement_reflns_used 4496
_cell_measurement_temperature 293.15
_cell_measurement_theta_max 19.20
_cell_measurement_theta_min 2.37
_cell_volume 3527(2)
_computing_cell_refinement 'SAINT v8.37A (Bruker, 2015)'
_computing_data_reduction 'SAINT v8.37A (Bruker, 2015)'
_computing_molecular_graphics 'Olex2 1.3 (Dolomanov et al., 2009)'
_computing_publication_material 'Olex2 1.3 (Dolomanov et al., 2009)'
_computing_structure_refinement 'SHELXL 2018/3 (Sheldrick, 2015)'
_computing_structure_solution 'ShelXT (Sheldrick, 2015)'
_diffrn_ambient_temperature 293.15
_diffrn_measured_fraction_theta_full 0.996
_diffrn_measured_fraction_theta_max 0.969
_diffrn_measurement_device_type 'Bruker APEX-II CCD'
_diffrn_measurement_method '\f and \w scans'
_diffrn_radiation_type MoK\a
_diffrn_radiation_wavelength 0.71073
_diffrn_reflns_av_R_equivalents 0.1498
_diffrn_reflns_av_unetI/netI 0.2362
_diffrn_reflns_Laue_measured_fraction_full 0.996
_diffrn_reflns_Laue_measured_fraction_max 0.969
_diffrn_reflns_limit_h_max 17
_diffrn_reflns_limit_h_min -18
_diffrn_reflns_limit_k_max 20
_diffrn_reflns_limit_k_min -20
_diffrn_reflns_limit_l_max 22
_diffrn_reflns_limit_l_min -22
_diffrn_reflns_number 39132
_diffrn_reflns_point_group_measured_fraction_full 0.996
_diffrn_reflns_point_group_measured_fraction_max 0.969
_diffrn_reflns_theta_full 25.242
_diffrn_reflns_theta_max 27.584
_diffrn_reflns_theta_min 1.425
_diffrn_source_current 30.0
_diffrn_source_power 1.5
_diffrn_source_voltage 50.0
_diffrn_standards_number 0
_exptl_absorpt_coefficient_mu 1.439
_exptl_absorpt_correction_T_max 0.7456
_exptl_absorpt_correction_T_min 0.5256
_exptl_absorpt_correction_type none
_exptl_absorpt_process_details
;
SADABS-2016/2 (Bruker,2016/2) was used for absorption correction.
wR2(int) was 0.0968 before and 0.0743 after correction.
The Ratio of minimum to maximum transmission is 0.7049.
The \l/2 correction factor is Not present.
;
_exptl_crystal_colour 'dull light black'
_exptl_crystal_colour_lustre dull
_exptl_crystal_colour_modifier light
_exptl_crystal_colour_primary black
_exptl_crystal_density_diffrn 1.094
_exptl_crystal_description block
_exptl_crystal_F_000 1186
_exptl_crystal_size_max 0.22
_exptl_crystal_size_mid 0.21
_exptl_crystal_size_min 0.2
_refine_diff_density_max 2.798
_refine_diff_density_min -1.732
_refine_diff_density_rms 0.126
_refine_ls_extinction_method none
_refine_ls_goodness_of_fit_ref 0.913
_refine_ls_hydrogen_treatment constr
_refine_ls_matrix_type full
_refine_ls_number_parameters 729
_refine_ls_number_reflns 15852
_refine_ls_number_restraints 1248
_refine_ls_restrained_S_all 0.892
_refine_ls_R_factor_all 0.1591
_refine_ls_R_factor_gt 0.0733
_refine_ls_shift/su_max 0.001
_refine_ls_shift/su_mean 0.000
_refine_ls_structure_factor_coef Fsqd
_refine_ls_weighting_details 'w=1/[\s^2^(Fo^2^)+(0.0630P)^2^] where P=(Fo^2^+2Fc^2^)/3'
_refine_ls_weighting_scheme calc
_refine_ls_wR_factor_gt 0.1487
_refine_ls_wR_factor_ref 0.1773
_reflns_Friedel_coverage 0.000
_reflns_number_gt 7517
_reflns_number_total 15852
_reflns_threshold_expression 'I > 2\s(I)'
_cod_data_source_file d3dt01714a2.cif
_cod_data_source_block 2a'
_cod_original_cell_volume 3528(22)
_cod_database_code 7713596
_shelx_shelxl_version_number 2018/3
_shelx_space_group_comment
;
The symmetry employed for this shelxl refinement is uniquely defined
by the following loop, which should always be used as a source of
symmetry information in preference to the above space-group names.
They are only intended as comments.
;
_shelx_estimated_absorpt_t_max 0.762
_shelx_estimated_absorpt_t_min 0.743
_olex2_refinement_description
;
1. Fixed Uiso
 At 1.2 times of:
  All C(H) groups, All C(H,H) groups, All N(H) groups
 At 1.5 times of:
  All C(H,H,H) groups
2. Restrained distances
 Lu1-O1 \\sim Lu1-O1A
 with sigma of 0.02
 O1-C01A \\sim O1A-C01B
 with sigma of 0.02
 O1-C01D \\sim O1A-C01E
 with sigma of 0.02
 C00M-C01D \\sim C00N-C01E
 with sigma of 0.02
 C00M-C01P \\sim C00N-C01Q
 with sigma of 0.02
 C01A-C01P \\sim C01B-C01Q
 with sigma of 0.02
 Lu1-C01A \\sim Lu1-C01B
 with sigma of 0.04
 Lu1-C01D \\sim Lu1-C01E
 with sigma of 0.04
 O1-C00M \\sim O1A-C00N
 with sigma of 0.04
 O1-C01P \\sim O1A-C01Q
 with sigma of 0.04
 C00M-C01A \\sim C00N-C01B
 with sigma of 0.04
 C01A-C01D \\sim C01B-C01E
 with sigma of 0.04
 C01D-C01P \\sim C01E-C01Q
 with sigma of 0.04
 Lu1-O1A \\sim Lu1-O1
 with sigma of 0.02
3. Uiso/Uaniso restraints and constraints
C60 \\sim C61 \\sim C65 \\sim C64 \\sim C62 \\sim C63 \\sim C36: within 2A with
sigma of 0.01 and sigma for terminal atoms of 0.02 within 2A
C9 \\sim C8 \\sim C7 \\sim C6 \\sim C11 \\sim C10 \\sim N2: within 2A with
sigma of 0.01 and sigma for terminal atoms of 0.02 within 2A
N2 \\sim C39 \\sim C38 \\sim C37 \\sim C36: within 2A with sigma of 0.01 and
sigma for terminal atoms of 0.02 within 2A
O1 \\sim C00M \\sim C01A \\sim C01D \\sim C01P \\sim C00N \\sim C01Q \\sim C01B
\\sim C01E \\sim O1A: within 2A with sigma of 0.01 and sigma for terminal atoms
of 0.02 within 2A
Uanis(C23) \\sim Ueq, Uanis(C36) \\sim Ueq, Uanis(C37) \\sim Ueq, Uanis(C38)
\\sim Ueq, Uanis(C39) \\sim Ueq, Uanis(C60) \\sim Ueq, Uanis(C61) \\sim Ueq,
Uanis(C65) \\sim Ueq, Uanis(C64) \\sim Ueq, Uanis(C62) \\sim Ueq, Uanis(C63)
\\sim Ueq, Uanis(C46) \\sim Ueq, Uanis(C45) \\sim Ueq, Uanis(C44) \\sim Ueq,
Uanis(C43) \\sim Ueq, Uanis(C42) \\sim Ueq, Uanis(C41) \\sim Ueq: with sigma of
0.01 and sigma for terminal atoms of 0.02
Uanis(C36) \\sim Ueq: with sigma of 0.001 and sigma for terminal atoms of 0.002
Uanis(O1) \\sim Ueq, Uanis(C00M) \\sim Ueq, Uanis(C01A) \\sim Ueq, Uanis(C01D)
\\sim Ueq, Uanis(C01P) \\sim Ueq, Uanis(C00N) \\sim Ueq, Uanis(C01Q) \\sim Ueq,
Uanis(C01B) \\sim Ueq, Uanis(C01E) \\sim Ueq, Uanis(O1A) \\sim Ueq: with sigma
of 0.01 and sigma for terminal atoms of 0.02
Uanis(C00M) \\sim Ueq: with sigma of 0.001 and sigma for terminal atoms of 0.002
4. Rigid body (RIGU) restrains
 All non-hydrogen atoms
 with sigma for 1-2 distances of 0.001 and sigma for 1-3 distances of 0.002
5. Others
 Sof(C00N)=Sof(H00C)=Sof(H00D)=Sof(C01Q)=Sof(H01G)=Sof(H01H)=Sof(C01B)=
 Sof(H01I)=Sof(H01J)=Sof(C01E)=Sof(H01K)=Sof(H01L)=Sof(O1A)=1-FVAR(1)
 Sof(O1)=Sof(C00M)=Sof(H00A)=Sof(H00B)=Sof(C01A)=Sof(H01A)=Sof(H01B)=Sof(C01D)=
 Sof(H01C)=Sof(H01D)=Sof(C01P)=Sof(H01E)=Sof(H01F)=FVAR(1)
6.a Ternary CH refined with riding coordinates:
 C19(H19), C20(H20)
6.b Secondary CH2 refined with riding coordinates:
 C00M(H00A,H00B), C01A(H01A,H01B), C01D(H01C,H01D), C01P(H01E,H01F), C00N(H00C,
 H00D), C01Q(H01G,H01H), C01B(H01I,H01J), C01E(H01K,H01L)
6.c Aromatic/amide H refined with riding coordinates:
 N4(H4), C37(H37), C38(H38), C52(H52), C51(H51), C50(H50), C49(H49), C48(H48),
 C17(H17), C35(H35), C2(H2), C42(H42), C34(H34), C3(H3), C25(H25), C31(H31),
 C39(H39), C55(H55), C1(H1), C61(H61), C58(H58), C7(H7), C29(H29), C65(H65),
 C13(H13), C28(H28), C27(H27), C11(H11), C15(H15), C46(H46), C33(H33), C57(H57),
  C32(H32), C45(H45), C56(H56), C26(H26), C8(H8), C9(H9), C44(H44), C64(H64),
 C43(H43), C16(H16), C14(H14), C10(H10), C62(H62), C63(H63)
6.d Fitted hexagon refined as free rotating group:
 C47(C52,C51,C50,C49,C48)
6.e Idealised Me refined as rotating group:
 C22(H22A,H22B,H22C)
;
_olex2_submission_special_instructions 'No special instructions were received'

loop_
_space_group_symop_operation_xyz
'x, y, z'
'-x, -y, -z'

loop_
_atom_site_label
_atom_site_type_symbol
_atom_site_fract_x
_atom_site_fract_y
_atom_site_fract_z
_atom_site_U_iso_or_equiv
_atom_site_adp_type
_atom_site_occupancy
_atom_site_site_symmetry_order
_atom_site_calc_flag
_atom_site_refinement_flags_posn
_atom_site_refinement_flags_adp
_atom_site_refinement_flags_occupancy
_atom_site_disorder_assembly
_atom_site_disorder_group
Lu1 Lu 0.40773(3) 0.33395(2) 0.26027(2) 0.04241(13) Uani 1 1 d D . . . .
O1 O 0.3768(11) 0.3861(9) 0.1247(5) 0.044(2) Uani 0.526(14) 1 d D U P A 1
N1 N 0.2781(5) 0.2874(4) 0.2435(3) 0.0451(13) Uani 1 1 d . . . . .
N3 N 0.4888(4) 0.1385(4) 0.3045(3) 0.0405(12) Uani 1 1 d . . . . .
N4 N 0.5310(5) 0.3968(4) 0.2427(3) 0.0444(14) Uani 1 1 d . . . . .
H4 H 0.594046 0.355179 0.255036 0.053 Uiso 1 1 calc R U . . .
N2 N 0.4298(5) 0.2884(4) 0.3936(3) 0.0468(13) Uani 1 1 d . U . . .
N5 N 0.3206(5) 0.4860(4) 0.2623(3) 0.0447(13) Uani 1 1 d . . . . .
C36 C 0.5095(6) 0.2057(5) 0.4396(4) 0.0471(14) Uani 1 1 d . U . . .
C22 C 0.4310(6) 0.1042(5) 0.3648(4) 0.0475(19) Uani 1 1 d . . . . .
H22A H 0.387165 0.153988 0.390064 0.071 Uiso 1 1 calc R U . . .
H22B H 0.479756 0.053617 0.402499 0.071 Uiso 1 1 calc R U . . .
H22C H 0.388214 0.082400 0.341537 0.071 Uiso 1 1 calc R U . . .
C21 C 0.5712(6) 0.1604(5) 0.3180(4) 0.0436(14) Uani 1 1 d . . . . .
C23 C 0.6059(6) 0.1573(5) 0.3986(4) 0.0462(12) Uani 1 1 d . U . . .
C54 C 0.4293(6) 0.5577(5) 0.1899(4) 0.0474(16) Uani 1 1 d . . . . .
C59 C 0.3305(6) 0.5626(5) 0.2151(4) 0.0450(16) Uani 1 1 d . . . . .
C19 C 0.5390(6) 0.1873(5) 0.1886(4) 0.0445(15) Uani 1 1 d . . . . .
H19 H 0.552605 0.193935 0.132841 0.053 Uiso 1 1 calc R U . . .
C5 C 0.3823(6) 0.1436(5) 0.1901(4) 0.0449(13) Uani 1 1 d . . . . .
C18 C 0.4705(6) 0.1538(5) 0.2244(4) 0.0422(14) Uani 1 1 d . . . . .
N6 N 0.2279(5) 0.5071(5) 0.3040(4) 0.0514(16) Uani 1 1 d . . . . .
C4 C 0.2815(6) 0.2093(5) 0.2229(4) 0.0450(16) Uani 1 1 d . . . . .
C37 C 0.4775(6) 0.1978(6) 0.5139(4) 0.0495(16) Uani 1 1 d . U . . .
H37 H 0.516081 0.151813 0.556054 0.059 Uiso 1 1 calc R U . . .
C60 C 0.6208(6) 0.4959(6) 0.2223(5) 0.0530(16) Uani 1 1 d . U . . .
C53 C 0.5260(6) 0.4807(5) 0.2185(4) 0.0458(16) Uani 1 1 d . . . . .
C00M C 0.2815(10) 0.5201(8) 0.0525(9) 0.0292(19) Uani 0.526(14) 1 d D U P A 1
H00A H 0.293166 0.557244 0.084607 0.035 Uiso 0.526(14) 1 calc R U P A 1
H00B H 0.220442 0.559917 0.018151 0.035 Uiso 0.526(14) 1 calc R U P A 1
C38 C 0.3775(6) 0.2695(6) 0.5175(5) 0.0521(17) Uani 1 1 d . U . . .
H38 H 0.337463 0.278594 0.561430 0.063 Uiso 1 1 calc R U . . .
C6 C 0.3948(7) 0.0419(6) 0.2065(5) 0.0593(17) Uani 1 1 d . U . . .
C47 C 0.1123(4) 0.5824(4) 0.3947(3) 0.059(2) Uani 1 1 d G . . . .
C52 C 0.0266(5) 0.5807(5) 0.3605(3) 0.088(3) Uani 1 1 d G . . . .
H52 H 0.032290 0.564362 0.312215 0.106 Uiso 1 1 calc R U . . .
C51 C -0.0676(4) 0.6034(5) 0.3986(4) 0.109(4) Uani 1 1 d G . . . .
H51 H -0.124892 0.602257 0.375714 0.131 Uiso 1 1 calc R U . . .
C50 C -0.0761(4) 0.6278(5) 0.4708(4) 0.096(3) Uani 1 1 d G . . . .
H50 H -0.139065 0.643030 0.496268 0.115 Uiso 1 1 calc R U . . .
C49 C 0.0096(5) 0.6296(5) 0.5050(3) 0.102(4) Uani 1 1 d G . . . .
H49 H 0.003945 0.645908 0.553324 0.122 Uiso 1 1 calc R U . . .
C48 C 0.1038(4) 0.6069(5) 0.4670(4) 0.086(3) Uani 1 1 d G . . . .
H48 H 0.161128 0.608013 0.489826 0.103 Uiso 1 1 calc R U . . .
C24 C 0.6654(6) 0.0584(6) 0.4453(5) 0.0491(16) Uani 1 1 d . . . . .
C41 C 0.2858(7) 0.5964(6) 0.3719(5) 0.0564(18) Uani 1 1 d . U . . .
C17 C 0.3025(7) 0.2458(6) 0.0579(5) 0.061(2) Uani 1 1 d . . . . .
H17 H 0.244309 0.280664 0.083536 0.073 Uiso 1 1 calc R U . . .
C20 C 0.6021(6) 0.1911(5) 0.2454(4) 0.0450(15) Uani 1 1 d . . . . .
H20 H 0.667380 0.198763 0.235556 0.054 Uiso 1 1 calc R U . . .
C35 C 0.6544(7) 0.2900(6) 0.4135(4) 0.0526(19) Uani 1 1 d . . . . .
H35 H 0.587320 0.322343 0.430103 0.063 Uiso 1 1 calc R U . . .
C30 C 0.6812(6) 0.2050(6) 0.3916(4) 0.0483(17) Uani 1 1 d . . . . .
C2 C 0.1222(6) 0.2824(6) 0.2671(5) 0.056(2) Uani 1 1 d . . . . .
H2 H 0.052780 0.298946 0.280944 0.068 Uiso 1 1 calc R U . . .
C42 C 0.3875(7) 0.5362(7) 0.3984(5) 0.067(2) Uani 1 1 d . U . . .
H42 H 0.409623 0.471791 0.406970 0.081 Uiso 1 1 calc R U . . .
C34 C 0.7282(8) 0.3259(7) 0.4104(5) 0.072(2) Uani 1 1 d . . . . .
H34 H 0.711013 0.380928 0.427865 0.087 Uiso 1 1 calc R U . . .
C3 C 0.1874(6) 0.2042(6) 0.2378(5) 0.0547(19) Uani 1 1 d . . . . .
H3 H 0.170151 0.156952 0.229712 0.066 Uiso 1 1 calc R U . . .
C25 C 0.6830(7) -0.0189(6) 0.4150(5) 0.061(2) Uani 1 1 d . . . . .
H25 H 0.656357 -0.011004 0.365366 0.073 Uiso 1 1 calc R U . . .
C12 C 0.3838(7) 0.1719(6) 0.0999(5) 0.0537(18) Uani 1 1 d . . . . .
C31 C 0.7818(7) 0.1607(7) 0.3631(5) 0.066(2) Uani 1 1 d . . . . .
H31 H 0.801704 0.104237 0.347370 0.079 Uiso 1 1 calc R U . . .
C40 C 0.2112(6) 0.5589(6) 0.3544(5) 0.0541(18) Uani 1 1 d . . . . .
C39 C 0.3499(6) 0.3236(6) 0.4441(4) 0.0490(16) Uani 1 1 d . U . . .
H39 H 0.286950 0.376234 0.430005 0.059 Uiso 1 1 calc R U . . .
C55 C 0.4318(7) 0.6371(6) 0.1386(5) 0.058(2) Uani 1 1 d . . . . .
H55 H 0.496695 0.634842 0.122356 0.070 Uiso 1 1 calc R U . . .
C1 C 0.1817(6) 0.3299(6) 0.2713(4) 0.0474(17) Uani 1 1 d . . . . .
H1 H 0.158782 0.384360 0.290657 0.057 Uiso 1 1 calc R U . . .
C61 C 0.7165(7) 0.4346(6) 0.1986(5) 0.0621(18) Uani 1 1 d . U . . .
H61 H 0.719626 0.384999 0.177887 0.075 Uiso 1 1 calc R U . . .
C58 C 0.2407(7) 0.6458(6) 0.1885(5) 0.062(2) Uani 1 1 d . . . . .
H58 H 0.175190 0.650556 0.205454 0.075 Uiso 1 1 calc R U . . .
C7 C 0.4812(8) -0.0311(6) 0.2456(5) 0.070(2) Uani 1 1 d . U . . .
H7 H 0.533784 -0.020397 0.265552 0.084 Uiso 1 1 calc R U . . .
C01A C 0.4415(12) 0.3890(11) 0.0604(9) 0.044(3) Uani 0.526(14) 1 d D U P A 1
H01A H 0.459437 0.334948 0.037240 0.053 Uiso 0.526(14) 1 calc R U P A 1
H01B H 0.505895 0.389592 0.076799 0.053 Uiso 0.526(14) 1 calc R U P A 1
C29 C 0.7070(7) 0.0434(6) 0.5184(5) 0.065(2) Uani 1 1 d . . . . .
H29 H 0.698253 0.094577 0.539111 0.078 Uiso 1 1 calc R U . . .
C65 C 0.6196(7) 0.5685(6) 0.2538(5) 0.069(2) Uani 1 1 d . U . . .
H65 H 0.557002 0.610741 0.269980 0.083 Uiso 1 1 calc R U . . .
C01D C 0.2674(10) 0.4471(10) 0.0976(9) 0.039(2) Uani 0.526(14) 1 d D U P A 1
H01C H 0.239374 0.418003 0.067518 0.047 Uiso 0.526(14) 1 calc R U P A 1
H01D H 0.222277 0.465714 0.140440 0.047 Uiso 0.526(14) 1 calc R U P A 1
C13 C 0.4665(7) 0.1192(6) 0.0601(5) 0.061(2) Uani 1 1 d . . . . .
H13 H 0.520828 0.065967 0.087690 0.073 Uiso 1 1 calc R U . . .
C28 C 0.7612(7) -0.0451(7) 0.5618(6) 0.075(2) Uani 1 1 d . . . . .
H28 H 0.786258 -0.053400 0.612008 0.090 Uiso 1 1 calc R U . . .
C27 C 0.7782(7) -0.1210(7) 0.5307(7) 0.082(3) Uani 1 1 d . . . . .
H27 H 0.815787 -0.181067 0.559683 0.098 Uiso 1 1 calc R U . . .
C11 C 0.3221(8) 0.0211(7) 0.1747(6) 0.074(2) Uani 1 1 d . U . . .
H11 H 0.265102 0.069572 0.145332 0.089 Uiso 1 1 calc R U . . .
C15 C 0.3907(8) 0.2188(7) -0.0608(5) 0.077(3) Uani 1 1 d . . . . .
H15 H 0.394130 0.235418 -0.114513 0.093 Uiso 1 1 calc R U . . .
C46 C 0.2532(8) 0.6905(7) 0.3607(6) 0.078(2) Uani 1 1 d . U . . .
H46 H 0.184871 0.731175 0.342823 0.093 Uiso 1 1 calc R U . . .
C33 C 0.8234(8) 0.2838(8) 0.3830(5) 0.078(3) Uani 1 1 d . . . . .
H33 H 0.870952 0.310274 0.380527 0.094 Uiso 1 1 calc R U . . .
C57 C 0.2481(8) 0.7197(6) 0.1382(5) 0.073(2) Uani 1 1 d . . . . .
H57 H 0.187396 0.773697 0.121108 0.087 Uiso 1 1 calc R U . . .
C32 C 0.8508(8) 0.2020(8) 0.3588(6) 0.080(3) Uani 1 1 d . . . . .
H32 H 0.916888 0.173434 0.339136 0.096 Uiso 1 1 calc R U . . .
C45 C 0.3244(9) 0.7252(8) 0.3765(6) 0.083(3) Uani 1 1 d . U . . .
H45 H 0.303285 0.789357 0.370310 0.099 Uiso 1 1 calc R U . . .
C01P C 0.3800(11) 0.4759(11) 0.0042(8) 0.047(3) Uani 0.526(14) 1 d D U P A 1
H01E H 0.361613 0.463029 -0.043054 0.056 Uiso 0.526(14) 1 calc R U P A 1
H01F H 0.416965 0.515482 -0.008882 0.056 Uiso 0.526(14) 1 calc R U P A 1
C56 C 0.3452(8) 0.7159(6) 0.1120(5) 0.068(2) Uani 1 1 d . . . . .
H56 H 0.349886 0.766060 0.077333 0.082 Uiso 1 1 calc R U . . .
C26 C 0.7409(8) -0.1092(7) 0.4585(7) 0.084(3) Uani 1 1 d . . . . .
H26 H 0.753465 -0.161027 0.437474 0.100 Uiso 1 1 calc R U . . .
C8 C 0.4893(9) -0.1227(7) 0.2550(6) 0.081(2) Uani 1 1 d . U . . .
H8 H 0.548152 -0.172547 0.281191 0.098 Uiso 1 1 calc R U . . .
C9 C 0.4139(9) -0.1400(8) 0.2270(6) 0.085(2) Uani 1 1 d . U . . .
H9 H 0.418779 -0.200624 0.236443 0.102 Uiso 1 1 calc R U . . .
C44 C 0.4236(9) 0.6649(8) 0.4007(5) 0.081(2) Uani 1 1 d . U . . .
H44 H 0.470968 0.688275 0.409920 0.097 Uiso 1 1 calc R U . . .
C64 C 0.7134(8) 0.5779(7) 0.2613(6) 0.081(2) Uani 1 1 d . U . . .
H64 H 0.713103 0.626242 0.282378 0.098 Uiso 1 1 calc R U . . .
C43 C 0.4554(8) 0.5728(8) 0.4117(5) 0.075(2) Uani 1 1 d . U . . .
H43 H 0.524341 0.532859 0.428527 0.090 Uiso 1 1 calc R U . . .
C16 C 0.3044(8) 0.2704(8) -0.0228(5) 0.079(3) Uani 1 1 d . . . . .
H16 H 0.247995 0.321186 -0.050867 0.095 Uiso 1 1 calc R U . . .
C14 C 0.4710(9) 0.1430(8) -0.0185(5) 0.084(3) Uani 1 1 d . . . . .
H14 H 0.529262 0.107401 -0.043672 0.101 Uiso 1 1 calc R U . . .
C10 C 0.3313(9) -0.0689(7) 0.1851(6) 0.081(2) Uani 1 1 d . U . . .
H10 H 0.280766 -0.080630 0.163296 0.097 Uiso 1 1 calc R U . . .
C62 C 0.8056(8) 0.4468(7) 0.2056(6) 0.080(2) Uani 1 1 d . U . . .
H62 H 0.868466 0.406707 0.187986 0.096 Uiso 1 1 calc R U . . .
C63 C 0.8030(9) 0.5168(8) 0.2378(6) 0.089(2) Uani 1 1 d . U . . .
H63 H 0.865000 0.522648 0.243801 0.107 Uiso 1 1 calc R U . . .
C00N C 0.2694(11) 0.5043(11) 0.0165(9) 0.041(2) Uani 0.474(14) 1 d D U P A 2
H00C H 0.213238 0.565395 -0.003203 0.049 Uiso 0.474(14) 1 calc R U P A 2
H00D H 0.267429 0.460134 -0.012576 0.049 Uiso 0.474(14) 1 calc R U P A 2
C01Q C 0.3766(12) 0.5084(12) 0.0112(9) 0.043(3) Uani 0.474(14) 1 d D U P A 2
H01G H 0.401579 0.511675 -0.041382 0.052 Uiso 0.474(14) 1 calc R U P A 2
H01H H 0.376870 0.559254 0.032364 0.052 Uiso 0.474(14) 1 calc R U P A 2
C01B C 0.4354(13) 0.4143(12) 0.0633(9) 0.044(3) Uani 0.474(14) 1 d D U P A 2
H01I H 0.449883 0.364329 0.035594 0.053 Uiso 0.474(14) 1 calc R U P A 2
H01J H 0.501257 0.408958 0.082935 0.053 Uiso 0.474(14) 1 calc R U P A 2
C01E C 0.2611(12) 0.4752(13) 0.0946(9) 0.045(3) Uani 0.474(14) 1 d D U P A 2
H01K H 0.214507 0.444107 0.103069 0.053 Uiso 0.474(14) 1 calc R U P A 2
H01L H 0.233243 0.528217 0.120035 0.053 Uiso 0.474(14) 1 calc R U P A 2
O1A O 0.3659(12) 0.4108(10) 0.1256(6) 0.041(2) Uani 0.474(14) 1 d D U P A 2

loop_
_atom_site_aniso_label
_atom_site_aniso_U_11
_atom_site_aniso_U_22
_atom_site_aniso_U_33
_atom_site_aniso_U_23
_atom_site_aniso_U_13
_atom_site_aniso_U_12
Lu1 0.0427(2) 0.0452(2) 0.0451(2) -0.01096(14) 0.00697(14) -0.02397(17)
O1 0.048(3) 0.041(4) 0.040(3) -0.009(2) 0.004(2) -0.015(3)
N1 0.039(3) 0.049(3) 0.051(3) -0.014(3) 0.009(2) -0.020(2)
N3 0.037(3) 0.039(3) 0.046(2) -0.010(2) 0.008(2) -0.017(3)
N4 0.038(3) 0.046(3) 0.052(4) -0.009(3) 0.005(3) -0.022(3)
N2 0.045(3) 0.050(3) 0.047(2) -0.0137(18) 0.0105(18) -0.022(2)
N5 0.040(3) 0.052(3) 0.047(3) -0.013(2) 0.005(2) -0.023(2)
C36 0.0462(16) 0.0506(16) 0.0461(15) -0.0115(9) 0.0025(9) -0.0213(10)
C22 0.047(5) 0.051(5) 0.052(4) -0.008(3) 0.009(3) -0.029(4)
C21 0.041(3) 0.047(4) 0.048(2) -0.013(2) 0.009(2) -0.022(3)
C23 0.045(3) 0.050(3) 0.048(2) -0.010(2) 0.0052(19) -0.025(2)
C54 0.051(3) 0.049(3) 0.049(4) -0.014(3) 0.007(3) -0.025(2)
C59 0.048(3) 0.047(3) 0.046(4) -0.016(3) 0.005(3) -0.023(2)
C19 0.042(3) 0.044(4) 0.050(3) -0.011(3) 0.012(3) -0.021(3)
C5 0.046(3) 0.050(3) 0.048(3) -0.016(3) 0.009(2) -0.028(2)
C18 0.040(3) 0.045(4) 0.046(2) -0.012(3) 0.009(2) -0.022(3)
N6 0.042(3) 0.052(4) 0.060(4) -0.013(3) 0.010(3) -0.020(3)
C4 0.043(3) 0.050(3) 0.045(4) -0.012(3) 0.003(3) -0.021(3)
C37 0.050(3) 0.061(4) 0.046(2) -0.011(2) 0.004(2) -0.032(3)
C60 0.055(3) 0.060(4) 0.052(4) -0.003(3) 0.005(3) -0.036(3)
C53 0.048(3) 0.048(3) 0.049(4) -0.014(3) 0.011(3) -0.026(2)
C00M 0.030(2) 0.029(2) 0.031(2) -0.0069(10) 0.0006(10) -0.0139(11)
C38 0.055(3) 0.060(4) 0.052(3) -0.016(3) 0.013(2) -0.033(3)
C6 0.080(4) 0.054(3) 0.061(4) -0.025(3) 0.020(3) -0.041(3)
C47 0.043(3) 0.058(5) 0.075(4) -0.018(4) 0.012(3) -0.019(4)
C52 0.048(4) 0.121(9) 0.101(6) -0.039(6) 0.009(4) -0.035(5)
C51 0.057(5) 0.146(11) 0.133(7) -0.053(7) 0.026(5) -0.042(6)
C50 0.066(6) 0.111(9) 0.121(7) -0.033(6) 0.035(5) -0.047(6)
C49 0.079(5) 0.138(10) 0.115(7) -0.065(7) 0.046(5) -0.057(6)
C48 0.068(5) 0.122(9) 0.089(5) -0.048(5) 0.028(4) -0.051(6)
C24 0.036(4) 0.054(3) 0.056(3) -0.004(2) 0.011(3) -0.023(3)
C41 0.057(3) 0.068(3) 0.054(4) -0.023(3) 0.019(3) -0.032(3)
C17 0.062(4) 0.077(5) 0.052(3) -0.017(3) 0.005(3) -0.035(4)
C20 0.037(4) 0.047(4) 0.052(3) -0.010(3) 0.012(2) -0.019(3)
C35 0.059(4) 0.062(4) 0.047(4) -0.008(3) 0.002(4) -0.036(4)
C30 0.043(3) 0.054(4) 0.049(4) -0.003(3) -0.001(3) -0.026(3)
C2 0.042(4) 0.068(4) 0.066(5) -0.019(4) 0.013(4) -0.029(3)
C42 0.062(3) 0.081(4) 0.065(5) -0.023(4) 0.007(3) -0.033(3)
C34 0.077(5) 0.084(6) 0.079(6) -0.020(5) 0.005(4) -0.055(4)
C3 0.048(3) 0.067(5) 0.061(5) -0.021(4) 0.005(3) -0.032(3)
C25 0.050(5) 0.054(3) 0.076(5) -0.011(3) 0.009(4) -0.021(3)
C12 0.059(4) 0.069(4) 0.047(3) -0.021(3) 0.008(2) -0.037(3)
C31 0.047(4) 0.074(5) 0.079(6) -0.015(5) 0.010(4) -0.028(4)
C40 0.044(3) 0.054(4) 0.062(4) -0.016(3) 0.010(3) -0.018(3)
C39 0.045(3) 0.057(4) 0.052(3) -0.017(2) 0.014(2) -0.027(2)
C55 0.075(5) 0.055(4) 0.053(5) -0.009(3) 0.004(4) -0.035(3)
C1 0.038(3) 0.054(4) 0.051(4) -0.013(3) 0.007(3) -0.019(3)
C61 0.056(3) 0.072(4) 0.063(4) -0.009(3) 0.006(3) -0.034(3)
C58 0.055(4) 0.054(4) 0.071(5) -0.005(3) -0.003(4) -0.020(3)
C7 0.093(5) 0.057(3) 0.067(5) -0.023(3) 0.014(4) -0.035(3)
C01A 0.048(3) 0.038(4) 0.043(3) -0.011(3) 0.006(3) -0.014(3)
C29 0.061(5) 0.069(4) 0.062(4) -0.002(3) -0.001(3) -0.030(4)
C65 0.071(4) 0.072(4) 0.079(4) -0.018(3) 0.004(3) -0.043(3)
C01D 0.046(3) 0.032(3) 0.042(4) -0.006(3) 0.003(3) -0.021(2)
C13 0.064(5) 0.077(5) 0.051(3) -0.023(3) 0.012(3) -0.036(4)
C28 0.054(5) 0.079(5) 0.078(5) 0.012(3) -0.002(4) -0.028(4)
C27 0.052(6) 0.072(5) 0.107(6) 0.006(4) 0.005(4) -0.023(5)
C11 0.090(5) 0.070(4) 0.085(5) -0.031(4) 0.015(4) -0.051(4)
C15 0.101(6) 0.112(7) 0.041(4) -0.019(4) 0.005(3) -0.065(5)
C46 0.085(5) 0.069(3) 0.087(6) -0.026(4) 0.013(4) -0.037(3)
C33 0.074(5) 0.099(6) 0.071(6) -0.008(5) 0.001(4) -0.050(5)
C57 0.078(5) 0.055(5) 0.077(6) -0.002(4) 0.000(4) -0.025(4)
C32 0.058(5) 0.100(6) 0.093(7) -0.018(5) 0.014(5) -0.046(5)
C45 0.096(4) 0.079(5) 0.090(6) -0.033(4) 0.019(4) -0.048(3)
C01P 0.048(3) 0.041(4) 0.042(3) -0.010(3) 0.010(3) -0.010(3)
C56 0.083(4) 0.055(4) 0.066(6) -0.003(4) 0.000(4) -0.032(3)
C26 0.072(6) 0.057(4) 0.111(6) 0.001(4) 0.000(5) -0.025(4)
C8 0.112(6) 0.058(3) 0.080(5) -0.021(4) 0.014(4) -0.040(4)
C9 0.116(6) 0.070(4) 0.087(5) -0.027(4) 0.026(4) -0.053(4)
C44 0.093(4) 0.101(4) 0.068(5) -0.029(4) 0.017(4) -0.055(4)
C64 0.082(4) 0.090(4) 0.096(5) -0.026(4) -0.001(3) -0.055(3)
C43 0.073(4) 0.099(4) 0.065(5) -0.019(4) 0.004(4) -0.047(4)
C16 0.094(6) 0.108(7) 0.051(3) -0.015(4) 0.002(3) -0.058(5)
C14 0.098(6) 0.113(7) 0.050(3) -0.025(4) 0.015(3) -0.050(5)
C10 0.106(5) 0.073(4) 0.089(5) -0.031(4) 0.022(4) -0.059(4)
C62 0.061(3) 0.095(4) 0.093(5) -0.017(4) 0.006(3) -0.044(3)
C63 0.075(4) 0.102(5) 0.105(5) -0.021(4) 0.000(4) -0.051(3)
C00N 0.043(3) 0.034(4) 0.040(3) -0.003(3) 0.001(3) -0.014(3)
C01Q 0.048(3) 0.039(4) 0.044(4) -0.009(3) 0.001(3) -0.019(3)
C01B 0.047(3) 0.040(4) 0.044(3) -0.009(3) 0.004(3) -0.016(3)
C01E 0.047(3) 0.041(4) 0.040(3) -0.009(3) 0.002(3) -0.013(3)
O1A 0.046(3) 0.036(4) 0.040(3) -0.011(2) 0.002(2) -0.017(3)

loop_
_atom_type_symbol
_atom_type_description
_atom_type_scat_dispersion_real
_atom_type_scat_dispersion_imag
_atom_type_scat_source
C C 0.0033 0.0016 'International Tables Vol C Tables 4.2.6.8 and 6.1.1.4'
H H 0.0000 0.0000 'International Tables Vol C Tables 4.2.6.8 and 6.1.1.4'
Lu Lu -0.4720 5.8584 'International Tables Vol C Tables 4.2.6.8 and 6.1.1.4'
N N 0.0061 0.0033 'International Tables Vol C Tables 4.2.6.8 and 6.1.1.4'
O O 0.0106 0.0060 'International Tables Vol C Tables 4.2.6.8 and 6.1.1.4'

loop_
_geom_angle_atom_site_label_1
_geom_angle_atom_site_label_2
_geom_angle_atom_site_label_3
_geom_angle
_geom_angle_site_symmetry_1
_geom_angle_site_symmetry_3
_geom_angle_publ_flag
O1 Lu1 N3 111.9(4) . . ?
O1 Lu1 C21 119.0(4) . . ?
O1 Lu1 C19 71.9(4) . . ?
O1 Lu1 C18 83.4(4) . . ?
O1 Lu1 C20 93.1(4) . . ?
N1 Lu1 O1 80.2(4) . . ?
N1 Lu1 N3 70.9(3) . . ?
N1 Lu1 N4 165.2(2) . . ?
N1 Lu1 C21 99.8(4) . . ?
N1 Lu1 C19 85.9(3) . . ?
N1 Lu1 C18 62.3(3) . . ?
N1 Lu1 C20 109.3(4) . . ?
N1 Lu1 O1A 83.7(4) . . ?
N3 Lu1 C19 46.5(2) . . ?
N3 Lu1 C18 28.5(2) . . ?
N4 Lu1 O1 84.9(4) . . ?
N4 Lu1 N3 116.0(3) . . ?
N4 Lu1 C21 88.0(4) . . ?
N4 Lu1 C19 90.1(3) . . ?
N4 Lu1 C18 116.8(3) . . ?
N4 Lu1 C20 72.0(4) . . ?
N4 Lu1 O1A 81.5(4) . . ?
N2 Lu1 O1 177.2(4) . . ?
N2 Lu1 N1 98.7(2) . . ?
N2 Lu1 N3 70.0(2) . . ?
N2 Lu1 N4 96.1(2) . . ?
N2 Lu1 C21 63.7(2) . . ?
N2 Lu1 C19 110.7(3) . . ?
N2 Lu1 C18 98.4(3) . . ?
N2 Lu1 C20 89.7(2) . . ?
N2 Lu1 O1A 169.1(4) . . ?
N5 Lu1 O1 83.9(4) . . ?
N5 Lu1 N1 104.2(3) . . ?
N5 Lu1 N3 161.6(2) . . ?
N5 Lu1 N4 73.3(3) . . ?
N5 Lu1 N2 93.9(2) . . ?
N5 Lu1 C21 149.5(2) . . ?
N5 Lu1 C19 151.9(2) . . ?
N5 Lu1 C18 162.9(2) . . ?
N5 Lu1 C20 145.3(2) . . ?
N5 Lu1 O1A 75.2(4) . . ?
C21 Lu1 N3 28.9(2) . . ?
C21 Lu1 C19 47.6(3) . . ?
C21 Lu1 C18 47.6(3) . . ?
C19 Lu1 C18 27.8(2) . . ?
C20 Lu1 N3 47.0(2) . . ?
C20 Lu1 C21 28.9(2) . . ?
C20 Lu1 C19 29.0(2) . . ?
C20 Lu1 C18 47.1(2) . . ?
O1A Lu1 N3 120.6(4) . . ?
O1A Lu1 C21 126.6(4) . . ?
O1A Lu1 C19 80.0(4) . . ?
O1A Lu1 C18 92.1(4) . . ?
O1A Lu1 C20 99.5(4) . . ?
C01A O1 Lu1 134.4(10) . . ?
C01A O1 C01D 107.8(9) . . ?
C01D O1 Lu1 116.4(8) . . ?
C4 N1 Lu1 131.9(5) . . ?
C1 N1 Lu1 120.4(5) . . ?
C1 N1 C4 106.3(6) . . ?
C22 N3 Lu1 114.5(4) . . ?
C21 N3 Lu1 74.8(4) . . ?
C21 N3 C22 125.2(6) . . ?
C21 N3 C18 109.5(6) . . ?
C18 N3 Lu1 77.8(4) . . ?
C18 N3 C22 125.3(6) . . ?
Lu1 N4 H4 112.7 . . ?
C53 N4 Lu1 134.5(5) . . ?
C53 N4 H4 112.7 . . ?
C36 N2 Lu1 128.9(5) . . ?
C39 N2 Lu1 123.2(5) . . ?
C39 N2 C36 105.7(7) . . ?
C59 N5 Lu1 129.3(5) . . ?
C59 N5 N6 115.4(6) . . ?
N6 N5 Lu1 113.5(4) . . ?
N2 C36 C23 115.7(7) . . ?
C37 C36 N2 107.6(7) . . ?
C37 C36 C23 136.4(8) . . ?
N3 C22 H22A 109.5 . . ?
N3 C22 H22B 109.5 . . ?
N3 C22 H22C 109.5 . . ?
H22A C22 H22B 109.5 . . ?
H22A C22 H22C 109.5 . . ?
H22B C22 H22C 109.5 . . ?
N3 C21 Lu1 76.3(5) . . ?
N3 C21 C23 122.7(6) . . ?
C23 C21 Lu1 110.0(5) . . ?
C20 C21 Lu1 75.1(5) . . ?
C20 C21 N3 106.3(7) . . ?
C20 C21 C23 130.8(7) . . ?
C36 C23 C21 106.8(7) . . ?
C36 C23 C24 108.8(6) . . ?
C36 C23 C30 112.4(7) . . ?
C21 C23 C24 113.3(7) . . ?
C21 C23 C30 108.9(6) . . ?
C24 C23 C30 106.6(7) . . ?
C59 C54 C53 123.3(7) . . ?
C59 C54 C55 117.7(8) . . ?
C55 C54 C53 118.8(8) . . ?
N5 C59 C54 121.4(7) . . ?
N5 C59 C58 120.1(7) . . ?
C58 C59 C54 118.4(8) . . ?
Lu1 C19 H19 124.8 . . ?
C18 C19 Lu1 78.1(5) . . ?
C18 C19 H19 124.8 . . ?
C18 C19 C20 109.0(7) . . ?
C20 C19 Lu1 74.1(5) . . ?
C20 C19 H19 124.8 . . ?
C18 C5 C4 106.0(7) . . ?
C18 C5 C6 113.1(7) . . ?
C18 C5 C12 108.0(6) . . ?
C4 C5 C6 112.5(6) . . ?
C4 C5 C12 112.1(7) . . ?
C6 C5 C12 105.1(6) . . ?
N3 C18 Lu1 73.7(4) . . ?
N3 C18 C5 123.1(6) . . ?
C19 C18 Lu1 74.1(5) . . ?
C19 C18 N3 106.9(7) . . ?
C19 C18 C5 129.7(7) . . ?
C5 C18 Lu1 112.5(5) . . ?
C40 N6 N5 118.5(7) . . ?
N1 C4 C5 119.6(7) . . ?
N1 C4 C3 109.3(7) . . ?
C3 C4 C5 131.1(7) . . ?
C36 C37 H37 125.2 . . ?
C36 C37 C38 109.6(7) . . ?
C38 C37 H37 125.2 . . ?
C61 C60 C53 120.9(8) . . ?
C65 C60 C53 121.1(8) . . ?
C65 C60 C61 118.0(8) . . ?
N4 C53 C54 120.9(7) . . ?
N4 C53 C60 119.3(7) . . ?
C54 C53 C60 119.8(7) . . ?
H00A C00M H00B 108.7 . . ?
C01D C00M H00A 110.6 . . ?
C01D C00M H00B 110.6 . . ?
C01D C00M C01P 105.9(12) . . ?
C01P C00M H00A 110.6 . . ?
C01P C00M H00B 110.6 . . ?
C37 C38 H38 126.5 . . ?
C39 C38 C37 107.0(7) . . ?
C39 C38 H38 126.5 . . ?
C7 C6 C5 122.4(8) . . ?
C7 C6 C11 117.7(9) . . ?
C11 C6 C5 119.5(9) . . ?
C52 C47 C48 120.0 . . ?
C52 C47 C40 119.9(6) . . ?
C48 C47 C40 120.1(5) . . ?
C47 C52 H52 120.0 . . ?
C51 C52 C47 120.0 . . ?
C51 C52 H52 120.0 . . ?
C52 C51 H51 120.0 . . ?
C52 C51 C50 120.0 . . ?
C50 C51 H51 120.0 . . ?
C51 C50 H50 120.0 . . ?
C49 C50 C51 120.0 . . ?
C49 C50 H50 120.0 . . ?
C50 C49 H49 120.0 . . ?
C48 C49 C50 120.0 . . ?
C48 C49 H49 120.0 . . ?
C47 C48 H48 120.0 . . ?
C49 C48 C47 120.0 . . ?
C49 C48 H48 120.0 . . ?
C25 C24 C23 121.6(8) . . ?
C29 C24 C23 120.6(8) . . ?
C29 C24 C25 117.8(8) . . ?
C42 C41 C40 120.4(9) . . ?
C46 C41 C42 120.3(9) . . ?
C46 C41 C40 119.2(9) . . ?
C12 C17 H17 119.4 . . ?
C12 C17 C16 121.3(9) . . ?
C16 C17 H17 119.4 . . ?
Lu1 C20 H20 125.0 . . ?
C21 C20 Lu1 76.1(5) . . ?
C21 C20 C19 108.3(7) . . ?
C21 C20 H20 125.0 . . ?
C19 C20 Lu1 76.9(5) . . ?
C19 C20 H20 125.0 . . ?
C30 C35 H35 120.2 . . ?
C34 C35 H35 120.2 . . ?
C34 C35 C30 119.5(8) . . ?
C35 C30 C23 122.5(7) . . ?
C35 C30 C31 118.3(8) . . ?
C31 C30 C23 119.1(8) . . ?
C3 C2 H2 127.3 . . ?
C1 C2 H2 127.3 . . ?
C1 C2 C3 105.5(8) . . ?
C41 C42 H42 120.4 . . ?
C43 C42 C41 119.2(10) . . ?
C43 C42 H42 120.4 . . ?
C35 C34 H34 119.1 . . ?
C33 C34 C35 121.9(10) . . ?
C33 C34 H34 119.1 . . ?
C4 C3 C2 107.6(8) . . ?
C4 C3 H3 126.2 . . ?
C2 C3 H3 126.2 . . ?
C24 C25 H25 119.9 . . ?
C24 C25 C26 120.3(10) . . ?
C26 C25 H25 119.9 . . ?
C17 C12 C5 121.7(8) . . ?
C17 C12 C13 118.0(8) . . ?
C13 C12 C5 120.2(8) . . ?
C30 C31 H31 120.3 . . ?
C32 C31 C30 119.3(9) . . ?
C32 C31 H31 120.3 . . ?
N6 C40 C47 117.1(7) . . ?
N6 C40 C41 123.4(7) . . ?
C47 C40 C41 119.4(7) . . ?
N2 C39 H39 125.0 . . ?
C38 C39 N2 110.1(8) . . ?
C38 C39 H39 125.0 . . ?
C54 C55 H55 118.2 . . ?
C56 C55 C54 123.5(9) . . ?
C56 C55 H55 118.2 . . ?
N1 C1 C2 111.2(8) . . ?
N1 C1 H1 124.4 . . ?
C2 C1 H1 124.4 . . ?
C60 C61 H61 119.7 . . ?
C62 C61 C60 120.6(9) . . ?
C62 C61 H61 119.7 . . ?
C59 C58 H58 119.5 . . ?
C57 C58 C59 121.1(9) . . ?
C57 C58 H58 119.5 . . ?
C6 C7 H7 120.5 . . ?
C6 C7 C8 119.0(10) . . ?
C8 C7 H7 120.5 . . ?
O1 C01A H01A 110.5 . . ?
O1 C01A H01B 110.5 . . ?
O1 C01A C01P 106.0(10) . . ?
H01A C01A H01B 108.7 . . ?
C01P C01A H01A 110.5 . . ?
C01P C01A H01B 110.5 . . ?
C24 C29 H29 119.1 . . ?
C28 C29 C24 121.8(10) . . ?
C28 C29 H29 119.1 . . ?
C60 C65 H65 120.1 . . ?
C60 C65 C64 119.8(9) . . ?
C64 C65 H65 120.1 . . ?
O1 C01D H01C 111.9 . . ?
O1 C01D H01D 111.9 . . ?
C00M C01D O1 99.3(10) . . ?
C00M C01D H01C 111.9 . . ?
C00M C01D H01D 111.9 . . ?
H01C C01D H01D 109.6 . . ?
C12 C13 H13 119.2 . . ?
C14 C13 C12 121.6(9) . . ?
C14 C13 H13 119.2 . . ?
C29 C28 H28 120.2 . . ?
C27 C28 C29 119.6(11) . . ?
C27 C28 H28 120.2 . . ?
C28 C27 H27 119.8 . . ?
C26 C27 C28 120.3(10) . . ?
C26 C27 H27 119.8 . . ?
C6 C11 H11 118.9 . . ?
C10 C11 C6 122.1(10) . . ?
C10 C11 H11 118.9 . . ?
C16 C15 H15 120.4 . . ?
C14 C15 H15 120.4 . . ?
C14 C15 C16 119.1(9) . . ?
C41 C46 H46 120.6 . . ?
C41 C46 C45 118.9(10) . . ?
C45 C46 H46 120.6 . . ?
C34 C33 H33 120.0 . . ?
C34 C33 C32 119.9(10) . . ?
C32 C33 H33 120.0 . . ?
C58 C57 H57 119.4 . . ?
C58 C57 C56 121.3(9) . . ?
C56 C57 H57 119.4 . . ?
C31 C32 H32 119.5 . . ?
C33 C32 C31 121.0(10) . . ?
C33 C32 H32 119.5 . . ?
C46 C45 H45 120.3 . . ?
C44 C45 C46 119.4(11) . . ?
C44 C45 H45 120.3 . . ?
C00M C01P H01E 111.7 . . ?
C00M C01P H01F 111.7 . . ?
C01A C01P C00M 100.4(10) . . ?
C01A C01P H01E 111.7 . . ?
C01A C01P H01F 111.7 . . ?
H01E C01P H01F 109.5 . . ?
C55 C56 C57 117.9(9) . . ?
C55 C56 H56 121.0 . . ?
C57 C56 H56 121.0 . . ?
C25 C26 H26 119.9 . . ?
C27 C26 C25 120.1(11) . . ?
C27 C26 H26 119.9 . . ?
C7 C8 H8 119.2 . . ?
C9 C8 C7 121.6(11) . . ?
C9 C8 H8 119.2 . . ?
C8 C9 H9 120.2 . . ?
C10 C9 C8 119.6(11) . . ?
C10 C9 H9 120.2 . . ?
C45 C44 H44 119.2 . . ?
C43 C44 C45 121.6(11) . . ?
C43 C44 H44 119.2 . . ?
C65 C64 H64 120.2 . . ?
C63 C64 C65 119.7(10) . . ?
C63 C64 H64 120.2 . . ?
C42 C43 H43 119.7 . . ?
C44 C43 C42 120.6(11) . . ?
C44 C43 H43 119.7 . . ?
C17 C16 H16 120.3 . . ?
C15 C16 C17 119.3(10) . . ?
C15 C16 H16 120.3 . . ?
C13 C14 C15 120.5(10) . . ?
C13 C14 H14 119.8 . . ?
C15 C14 H14 119.8 . . ?
C11 C10 H10 120.1 . . ?
C9 C10 C11 119.7(11) . . ?
C9 C10 H10 120.1 . . ?
C61 C62 H62 119.8 . . ?
C63 C62 C61 120.5(10) . . ?
C63 C62 H62 119.8 . . ?
C64 C63 C62 121.5(10) . . ?
C64 C63 H63 119.3 . . ?
C62 C63 H63 119.3 . . ?
H00C C00N H00D 109.0 . . ?
C01Q C00N H00C 111.0 . . ?
C01Q C00N H00D 111.0 . . ?
C01E C00N H00C 111.0 . . ?
C01E C00N H00D 111.0 . . ?
C01E C00N C01Q 103.7(13) . . ?
C00N C01Q H01G 112.6 . . ?
C00N C01Q H01H 112.6 . . ?
H01G C01Q H01H 110.1 . . ?
C01B C01Q C00N 95.7(11) . . ?
C01B C01Q H01G 112.6 . . ?
C01B C01Q H01H 112.6 . . ?
C01Q C01B H01I 110.9 . . ?
C01Q C01B H01J 110.9 . . ?
H01I C01B H01J 109.0 . . ?
O1A C01B C01Q 104.1(11) . . ?
O1A C01B H01I 110.9 . . ?
O1A C01B H01J 110.9 . . ?
C00N C01E H01K 110.4 . . ?
C00N C01E H01L 110.4 . . ?
C00N C01E O1A 106.8(11) . . ?
H01K C01E H01L 108.6 . . ?
O1A C01E H01K 110.4 . . ?
O1A C01E H01L 110.4 . . ?
C01B O1A Lu1 129.1(10) . . ?
C01B O1A C01E 106.2(10) . . ?
C01E O1A Lu1 124.2(9) . . ?

loop_
_geom_bond_atom_site_label_1
_geom_bond_atom_site_label_2
_geom_bond_distance
_geom_bond_site_symmetry_2
_geom_bond_publ_flag
Lu1 O1 2.351(12) . ?
Lu1 N1 2.302(9) . ?
Lu1 N3 2.803(11) . ?
Lu1 N4 2.333(8) . ?
Lu1 N2 2.298(10) . ?
Lu1 N5 2.235(10) . ?
Lu1 C21 2.784(10) . ?
Lu1 C19 2.807(10) . ?
Lu1 C18 2.855(12) . ?
Lu1 C20 2.771(10) . ?
Lu1 O1A 2.404(12) . ?
O1 C01A 1.418(12) . ?
O1 C01D 1.471(13) . ?
N1 C4 1.363(10) . ?
N1 C1 1.351(10) . ?
N3 C22 1.460(9) . ?
N3 C21 1.394(10) . ?
N3 C18 1.395(10) . ?
N4 H4 0.8600 . ?
N4 C53 1.303(10) . ?
N2 C36 1.437(10) . ?
N2 C39 1.391(9) . ?
N5 C59 1.392(10) . ?
N5 N6 1.407(9) . ?
C36 C23 1.484(11) . ?
C36 C37 1.354(11) . ?
C22 H22A 0.9600 . ?
C22 H22B 0.9600 . ?
C22 H22C 0.9600 . ?
C21 C23 1.506(11) . ?
C21 C20 1.384(10) . ?
C23 C24 1.520(11) . ?
C23 C30 1.540(11) . ?
C54 C59 1.411(11) . ?
C54 C53 1.422(11) . ?
C54 C55 1.415(11) . ?
C59 C58 1.406(11) . ?
C19 H19 0.9800 . ?
C19 C18 1.361(10) . ?
C19 C20 1.399(11) . ?
C5 C18 1.493(11) . ?
C5 C4 1.535(11) . ?
C5 C6 1.538(12) . ?
C5 C12 1.555(12) . ?
N6 C40 1.286(10) . ?
C4 C3 1.371(11) . ?
C37 H37 0.9300 . ?
C37 C38 1.401(11) . ?
C60 C53 1.463(11) . ?
C60 C61 1.395(12) . ?
C60 C65 1.390(12) . ?
C00M H00A 0.9700 . ?
C00M H00B 0.9700 . ?
C00M C01D 1.357(14) . ?
C00M C01P 1.560(15) . ?
C38 H38 0.9300 . ?
C38 C39 1.366(11) . ?
C6 C7 1.368(12) . ?
C6 C11 1.380(12) . ?
C47 C52 1.3900 . ?
C47 C48 1.3900 . ?
C47 C40 1.463(10) . ?
C52 H52 0.9300 . ?
C52 C51 1.3900 . ?
C51 H51 0.9300 . ?
C51 C50 1.3900 . ?
C50 H50 0.9300 . ?
C50 C49 1.3900 . ?
C49 H49 0.9300 . ?
C49 C48 1.3900 . ?
C48 H48 0.9300 . ?
C24 C25 1.378(12) . ?
C24 C29 1.372(12) . ?
C41 C42 1.383(12) . ?
C41 C40 1.491(12) . ?
C41 C46 1.358(13) . ?
C17 H17 0.9300 . ?
C17 C12 1.356(12) . ?
C17 C16 1.391(12) . ?
C20 H20 0.9800 . ?
C35 H35 0.9300 . ?
C35 C30 1.391(11) . ?
C35 C34 1.382(11) . ?
C30 C31 1.406(12) . ?
C2 H2 0.9300 . ?
C2 C3 1.392(11) . ?
C2 C1 1.367(11) . ?
C42 H42 0.9300 . ?
C42 C43 1.370(12) . ?
C34 H34 0.9300 . ?
C34 C33 1.335(13) . ?
C3 H3 0.9300 . ?
C25 H25 0.9300 . ?
C25 C26 1.401(12) . ?
C12 C13 1.373(11) . ?
C31 H31 0.9300 . ?
C31 C32 1.383(12) . ?
C39 H39 0.9300 . ?
C55 H55 0.9300 . ?
C55 C56 1.347(12) . ?
C1 H1 0.9300 . ?
C61 H61 0.9300 . ?
C61 C62 1.366(12) . ?
C58 H58 0.9300 . ?
C58 C57 1.366(12) . ?
C7 H7 0.9300 . ?
C7 C8 1.407(13) . ?
C01A H01A 0.9700 . ?
C01A H01B 0.9700 . ?
C01A C01P 1.472(14) . ?
C29 H29 0.9300 . ?
C29 C28 1.371(12) . ?
C65 H65 0.9300 . ?
C65 C64 1.408(13) . ?
C01D H01C 0.9700 . ?
C01D H01D 0.9700 . ?
C13 H13 0.9300 . ?
C13 C14 1.359(12) . ?
C28 H28 0.9300 . ?
C28 C27 1.368(14) . ?
C27 H27 0.9300 . ?
C27 C26 1.344(14) . ?
C11 H11 0.9300 . ?
C11 C10 1.375(13) . ?
C15 H15 0.9300 . ?
C15 C16 1.378(13) . ?
C15 C14 1.364(13) . ?
C46 H46 0.9300 . ?
C46 C45 1.404(13) . ?
C33 H33 0.9300 . ?
C33 C32 1.363(13) . ?
C57 H57 0.9300 . ?
C57 C56 1.399(13) . ?
C32 H32 0.9300 . ?
C45 H45 0.9300 . ?
C45 C44 1.347(14) . ?
C01P H01E 0.9700 . ?
C01P H01F 0.9700 . ?
C56 H56 0.9300 . ?
C26 H26 0.9300 . ?
C8 H8 0.9300 . ?
C8 C9 1.347(14) . ?
C9 H9 0.9300 . ?
C9 C10 1.347(14) . ?
C44 H44 0.9300 . ?
C44 C43 1.330(14) . ?
C64 H64 0.9300 . ?
C64 C63 1.338(13) . ?
C43 H43 0.9300 . ?
C16 H16 0.9300 . ?
C14 H14 0.9300 . ?
C10 H10 0.9300 . ?
C62 H62 0.9300 . ?
C62 C63 1.353(13) . ?
C63 H63 0.9300 . ?
C00N H00C 0.9700 . ?
C00N H00D 0.9700 . ?
C00N C01Q 1.536(16) . ?
C00N C01E 1.369(16) . ?
C01Q H01G 0.9700 . ?
C01Q H01H 0.9700 . ?
C01Q C01B 1.503(15) . ?
C01B H01I 0.9700 . ?
C01B H01J 0.9700 . ?
C01B O1A 1.436(13) . ?
C01E H01K 0.9700 . ?
C01E H01L 0.9700 . ?
C01E O1A 1.450(13) . ?

loop_
_geom_torsion_atom_site_label_1
_geom_torsion_atom_site_label_2
_geom_torsion_atom_site_label_3
_geom_torsion_atom_site_label_4
_geom_torsion
_geom_torsion_site_symmetry_1
_geom_torsion_site_symmetry_2
_geom_torsion_site_symmetry_3
_geom_torsion_site_symmetry_4
_geom_torsion_publ_flag
Lu1 O1 C01A C01P -144.2(12) . . . . ?
Lu1 O1 C01D C00M 126.5(12) . . . . ?
Lu1 N1 C4 C5 -12.7(10) . . . . ?
Lu1 N1 C4 C3 166.5(5) . . . . ?
Lu1 N1 C1 C2 -169.8(5) . . . . ?
Lu1 N3 C21 C23 105.2(7) . . . . ?
Lu1 N3 C21 C20 -69.7(5) . . . . ?
Lu1 N3 C18 C19 67.2(6) . . . . ?
Lu1 N3 C18 C5 -106.6(7) . . . . ?
Lu1 N4 C53 C54 -4.8(11) . . . . ?
Lu1 N4 C53 C60 173.9(5) . . . . ?
Lu1 N2 C36 C23 19.2(9) . . . . ?
Lu1 N2 C36 C37 -166.0(5) . . . . ?
Lu1 N2 C39 C38 166.1(5) . . . . ?
Lu1 N5 C59 C54 -37.2(10) . . . . ?
Lu1 N5 C59 C58 139.9(6) . . . . ?
Lu1 N5 N6 C40 131.7(7) . . . . ?
Lu1 C21 C23 C36 39.8(7) . . . . ?
Lu1 C21 C23 C24 159.7(5) . . . . ?
Lu1 C21 C23 C30 -81.8(7) . . . . ?
Lu1 C21 C20 C19 -70.8(6) . . . . ?
Lu1 C19 C18 N3 -66.9(5) . . . . ?
Lu1 C19 C18 C5 106.4(8) . . . . ?
Lu1 C19 C20 C21 70.3(6) . . . . ?
O1 C01A C01P C00M 5.4(18) . . . . ?
N1 C4 C3 C2 1.2(9) . . . . ?
N3 C21 C23 C36 -46.4(9) . . . . ?
N3 C21 C23 C24 73.5(9) . . . . ?
N3 C21 C23 C30 -168.0(7) . . . . ?
N3 C21 C20 Lu1 70.5(6) . . . . ?
N3 C21 C20 C19 -0.3(8) . . . . ?
N2 C36 C23 C21 -39.8(9) . . . . ?
N2 C36 C23 C24 -162.5(6) . . . . ?
N2 C36 C23 C30 79.7(8) . . . . ?
N2 C36 C37 C38 3.0(9) . . . . ?
N5 C59 C58 C57 -175.8(8) . . . . ?
N5 N6 C40 C47 177.8(6) . . . . ?
N5 N6 C40 C41 -1.2(12) . . . . ?
C36 N2 C39 C38 1.8(8) . . . . ?
C36 C23 C24 C25 118.0(8) . . . . ?
C36 C23 C24 C29 -64.6(9) . . . . ?
C36 C23 C30 C35 -7.0(10) . . . . ?
C36 C23 C30 C31 171.9(7) . . . . ?
C36 C37 C38 C39 -1.9(9) . . . . ?
C22 N3 C21 Lu1 -109.6(6) . . . . ?
C22 N3 C21 C23 -4.4(11) . . . . ?
C22 N3 C21 C20 -179.2(6) . . . . ?
C22 N3 C18 Lu1 111.6(7) . . . . ?
C22 N3 C18 C19 178.8(6) . . . . ?
C22 N3 C18 C5 4.9(11) . . . . ?
C21 N3 C18 Lu1 -68.8(5) . . . . ?
C21 N3 C18 C19 -1.6(8) . . . . ?
C21 N3 C18 C5 -175.5(7) . . . . ?
C21 C23 C24 C25 -0.7(10) . . . . ?
C21 C23 C24 C29 176.7(7) . . . . ?
C21 C23 C30 C35 111.2(8) . . . . ?
C21 C23 C30 C31 -69.9(9) . . . . ?
C23 C36 C37 C38 176.1(8) . . . . ?
C23 C21 C20 Lu1 -103.7(9) . . . . ?
C23 C21 C20 C19 -174.5(8) . . . . ?
C23 C24 C25 C26 178.0(8) . . . . ?
C23 C24 C29 C28 -179.9(8) . . . . ?
C23 C30 C31 C32 -178.1(8) . . . . ?
C54 C59 C58 C57 1.3(12) . . . . ?
C54 C55 C56 C57 1.6(13) . . . . ?
C59 N5 N6 C40 -62.4(10) . . . . ?
C59 C54 C53 N4 29.0(12) . . . . ?
C59 C54 C53 C60 -149.8(7) . . . . ?
C59 C54 C55 C56 -1.0(12) . . . . ?
C59 C58 C57 C56 -0.7(14) . . . . ?
C5 C4 C3 C2 -179.7(8) . . . . ?
C5 C6 C7 C8 -176.9(7) . . . . ?
C5 C6 C11 C10 177.6(8) . . . . ?
C5 C12 C13 C14 -178.8(8) . . . . ?
C18 N3 C21 Lu1 70.8(5) . . . . ?
C18 N3 C21 C23 176.0(7) . . . . ?
C18 N3 C21 C20 1.2(8) . . . . ?
C18 C19 C20 Lu1 -71.0(6) . . . . ?
C18 C19 C20 C21 -0.7(9) . . . . ?
C18 C5 C4 N1 28.2(9) . . . . ?
C18 C5 C4 C3 -150.8(8) . . . . ?
C18 C5 C6 C7 -3.0(11) . . . . ?
C18 C5 C6 C11 -176.4(7) . . . . ?
C18 C5 C12 C17 -117.5(9) . . . . ?
C18 C5 C12 C13 65.5(10) . . . . ?
N6 N5 C59 C54 159.5(7) . . . . ?
N6 N5 C59 C58 -23.4(10) . . . . ?
C4 N1 C1 C2 -1.6(9) . . . . ?
C4 C5 C18 Lu1 -28.3(7) . . . . ?
C4 C5 C18 N3 56.4(9) . . . . ?
C4 C5 C18 C19 -115.9(9) . . . . ?
C4 C5 C6 C7 -123.1(9) . . . . ?
C4 C5 C6 C11 63.5(10) . . . . ?
C4 C5 C12 C17 -1.0(10) . . . . ?
C4 C5 C12 C13 -178.0(7) . . . . ?
C37 C36 C23 C21 147.5(9) . . . . ?
C37 C36 C23 C24 24.8(12) . . . . ?
C37 C36 C23 C30 -93.1(11) . . . . ?
C37 C38 C39 N2 0.0(9) . . . . ?
C60 C61 C62 C63 2.1(14) . . . . ?
C60 C65 C64 C63 0.1(15) . . . . ?
C53 C54 C59 N5 -8.8(12) . . . . ?
C53 C54 C59 C58 174.0(7) . . . . ?
C53 C54 C55 C56 -175.8(8) . . . . ?
C53 C60 C61 C62 -177.1(8) . . . . ?
C53 C60 C65 C64 176.0(8) . . . . ?
C6 C5 C18 Lu1 -152.0(5) . . . . ?
C6 C5 C18 N3 -67.4(9) . . . . ?
C6 C5 C18 C19 120.3(9) . . . . ?
C6 C5 C4 N1 152.3(7) . . . . ?
C6 C5 C4 C3 -26.7(12) . . . . ?
C6 C5 C12 C17 121.5(9) . . . . ?
C6 C5 C12 C13 -55.4(10) . . . . ?
C6 C7 C8 C9 -0.4(14) . . . . ?
C6 C11 C10 C9 -0.6(15) . . . . ?
C47 C52 C51 C50 0.0 . . . . ?
C52 C47 C48 C49 0.0 . . . . ?
C52 C47 C40 N6 -23.9(10) . . . . ?
C52 C47 C40 C41 155.1(6) . . . . ?
C52 C51 C50 C49 0.0 . . . . ?
C51 C50 C49 C48 0.0 . . . . ?
C50 C49 C48 C47 0.0 . . . . ?
C48 C47 C52 C51 0.0 . . . . ?
C48 C47 C40 N6 156.4(6) . . . . ?
C48 C47 C40 C41 -24.6(10) . . . . ?
C24 C23 C30 C35 -126.2(8) . . . . ?
C24 C23 C30 C31 52.7(9) . . . . ?
C24 C25 C26 C27 1.0(14) . . . . ?
C24 C29 C28 C27 2.6(14) . . . . ?
C41 C42 C43 C44 1.2(14) . . . . ?
C41 C46 C45 C44 1.5(14) . . . . ?
C17 C12 C13 C14 4.1(13) . . . . ?
C20 C21 C23 C36 127.1(9) . . . . ?
C20 C21 C23 C24 -113.1(9) . . . . ?
C20 C21 C23 C30 5.4(11) . . . . ?
C20 C19 C18 Lu1 68.3(6) . . . . ?
C20 C19 C18 N3 1.4(9) . . . . ?
C20 C19 C18 C5 174.7(7) . . . . ?
C35 C30 C31 C32 0.8(13) . . . . ?
C35 C34 C33 C32 -1.5(15) . . . . ?
C30 C23 C24 C25 -120.5(8) . . . . ?
C30 C23 C24 C29 56.9(9) . . . . ?
C30 C35 C34 C33 3.5(14) . . . . ?
C30 C31 C32 C33 1.2(15) . . . . ?
C42 C41 C40 N6 -58.7(12) . . . . ?
C42 C41 C40 C47 122.4(9) . . . . ?
C42 C41 C46 C45 -0.1(13) . . . . ?
C34 C35 C30 C23 175.8(7) . . . . ?
C34 C35 C30 C31 -3.1(12) . . . . ?
C34 C33 C32 C31 -0.9(16) . . . . ?
C3 C2 C1 N1 2.3(9) . . . . ?
C25 C24 C29 C28 -2.4(12) . . . . ?
C12 C5 C18 Lu1 92.1(6) . . . . ?
C12 C5 C18 N3 176.7(7) . . . . ?
C12 C5 C18 C19 4.4(11) . . . . ?
C12 C5 C4 N1 -89.4(8) . . . . ?
C12 C5 C4 C3 91.6(10) . . . . ?
C12 C5 C6 C7 114.6(9) . . . . ?
C12 C5 C6 C11 -58.9(10) . . . . ?
C12 C17 C16 C15 -0.1(14) . . . . ?
C12 C13 C14 C15 -2.4(15) . . . . ?
C40 C47 C52 C51 -179.7(7) . . . . ?
C40 C47 C48 C49 179.7(7) . . . . ?
C40 C41 C42 C43 177.9(8) . . . . ?
C40 C41 C46 C45 -179.2(8) . . . . ?
C39 N2 C36 C23 -177.7(6) . . . . ?
C39 N2 C36 C37 -2.9(8) . . . . ?
C55 C54 C59 N5 176.6(7) . . . . ?
C55 C54 C59 C58 -0.5(11) . . . . ?
C55 C54 C53 N4 -156.5(7) . . . . ?
C55 C54 C53 C60 24.7(11) . . . . ?
C1 N1 C4 C5 -179.0(6) . . . . ?
C1 N1 C4 C3 0.2(9) . . . . ?
C1 C2 C3 C4 -2.1(9) . . . . ?
C61 C60 C53 N4 44.6(11) . . . . ?
C61 C60 C53 C54 -136.6(8) . . . . ?
C61 C60 C65 C64 -0.3(13) . . . . ?
C61 C62 C63 C64 -2.3(17) . . . . ?
C58 C57 C56 C55 -0.7(14) . . . . ?
C7 C6 C11 C10 3.8(14) . . . . ?
C7 C8 C9 C10 3.8(16) . . . . ?
C01A O1 C01D C00M -41.8(16) . . . . ?
C29 C24 C25 C26 0.6(12) . . . . ?
C29 C28 C27 C26 -0.9(15) . . . . ?
C65 C60 C53 N4 -131.6(9) . . . . ?
C65 C60 C53 C54 47.2(11) . . . . ?
C65 C60 C61 C62 -0.8(13) . . . . ?
C65 C64 C63 C62 1.2(17) . . . . ?
C01D O1 C01A C01P 21.1(18) . . . . ?
C01D C00M C01P C01A -32.7(18) . . . . ?
C28 C27 C26 C25 -0.8(15) . . . . ?
C11 C6 C7 C8 -3.3(13) . . . . ?
C46 C41 C42 C43 -1.1(13) . . . . ?
C46 C41 C40 N6 120.4(10) . . . . ?
C46 C41 C40 C47 -58.5(11) . . . . ?
C46 C45 C44 C43 -1.5(15) . . . . ?
C45 C44 C43 C42 0.2(15) . . . . ?
C01P C00M C01D O1 44.3(16) . . . . ?
C8 C9 C10 C11 -3.3(16) . . . . ?
C16 C17 C12 C5 -179.8(7) . . . . ?
C16 C17 C12 C13 -2.8(13) . . . . ?
C16 C15 C14 C13 -0.6(16) . . . . ?
C14 C15 C16 C17 1.9(15) . . . . ?
C00N C01Q C01B O1A -41.8(18) . . . . ?
C00N C01E O1A Lu1 179.7(14) . . . . ?
C00N C01E O1A C01B 7(2) . . . . ?
C01Q C00N C01E O1A -35(2) . . . . ?
C01Q C01B O1A Lu1 -148.0(12) . . . . ?
C01Q C01B O1A C01E 24.0(19) . . . . ?
C01E C00N C01Q C01B 47.0(19) . . . . ?

loop_
_smtbx_masks_void_nr
_smtbx_masks_void_average_x
_smtbx_masks_void_average_y
_smtbx_masks_void_average_z
_smtbx_masks_void_volume
_smtbx_masks_void_count_electrons
_smtbx_masks_void_content
1 0.000 -0.657 -0.364 1149.2 265.7 ?
2 0.301 0.459 0.559 10.8 0.0 ?
3 0.699 0.541 0.441 10.8 0.0 ?
